data_4502002
loop_
_publ_author_name
'Park, Ki-Min'
'Seo, Joobeom'
'Moon, Suk-Hee'
'Lee, Shim Sung'

_publ_section_title
;
 Stepwise Synthesis of Charged and Neutral Two-Dimensional Networks via
 One-Dimensional Silver(I) Coordination Polymer Based on
 Bis(4-pyridylmethyl)sulfide
;
_journal_issue 9
_journal_name_full 'Crystal Growth &amp; Design'
_journal_page_first 4148
_journal_paper_doi 10.1021/cg1008472
_journal_volume 10
_journal_year 2010
_chemical_formula_moiety 'C12 H12 Ag N3 O3 S'
_chemical_formula_sum 'C12 H12 Ag N3 O3 S'
_chemical_formula_weight 386.18
_chemical_name_systematic
; 
 ? 
;
_space_group_IT_number 2
_symmetry_cell_setting triclinic
_symmetry_space_group_name_Hall '-P 1'
_symmetry_space_group_name_H-M 'P -1'
_atom_sites_solution_hydrogens geom
_atom_sites_solution_primary direct
_atom_sites_solution_secondary difmap
_audit_creation_method SHELXTL
_cell_angle_alpha 87.566(3)
_cell_angle_beta 78.346(2)
_cell_angle_gamma 70.194(2)
_cell_formula_units_Z 2
_cell_length_a 7.5728(10)
_cell_length_b 8.0887(10)
_cell_length_c 12.3471(15)
_cell_measurement_reflns_used 2700
_cell_measurement_temperature 298(2)
_cell_measurement_theta_max 26.00
_cell_measurement_theta_min 1.68
_cell_volume 696.63(15)
_computing_cell_refinement 'Bruker SMART'
_computing_data_collection 'Bruker SMART'
_computing_data_reduction 'Bruker SAINT'
_computing_molecular_graphics 'Bruker SHELXTL'
_computing_publication_material 'Bruker SHELXTL'
_computing_structure_refinement 'SHELXL-97 (Sheldrick, 2008)'
_computing_structure_solution 'SHELXS-97 (Sheldrick, 2008)'
_diffrn_ambient_temperature 298(2)
_diffrn_measured_fraction_theta_full 0.990
_diffrn_measured_fraction_theta_max 0.990
_diffrn_measurement_device_type 'CCD area detector'
_diffrn_measurement_method 'phi and omega scans'
_diffrn_radiation_monochromator graphite
_diffrn_radiation_source 'fine-focus sealed tube'
_diffrn_radiation_type MoK\a
_diffrn_radiation_wavelength 0.71073
_diffrn_reflns_av_R_equivalents 0.0617
_diffrn_reflns_av_sigmaI/netI 0.0481
_diffrn_reflns_limit_h_max 9
_diffrn_reflns_limit_h_min -9
_diffrn_reflns_limit_k_max 9
_diffrn_reflns_limit_k_min -9
_diffrn_reflns_limit_l_max 6
_diffrn_reflns_limit_l_min -15
_diffrn_reflns_number 3991
_diffrn_reflns_theta_full 26.00
_diffrn_reflns_theta_max 26.00
_diffrn_reflns_theta_min 1.68
_exptl_absorpt_coefficient_mu 1.606
_exptl_absorpt_correction_type none
_exptl_crystal_colour colorless
_exptl_crystal_density_diffrn 1.841
_exptl_crystal_density_method 'not measured'
_exptl_crystal_description plate
_exptl_crystal_F_000 384
_exptl_crystal_size_max 0.3
_exptl_crystal_size_mid 0.2
_exptl_crystal_size_min 0.1
_refine_diff_density_max 0.686
_refine_diff_density_min -0.807
_refine_diff_density_rms 0.095
_refine_ls_extinction_method none
_refine_ls_goodness_of_fit_ref 1.055
_refine_ls_hydrogen_treatment constr
_refine_ls_matrix_type full
_refine_ls_number_parameters 181
_refine_ls_number_reflns 2700
_refine_ls_number_restraints 0
_refine_ls_restrained_S_all 1.055
_refine_ls_R_factor_all 0.0484
_refine_ls_R_factor_gt 0.0386
_refine_ls_shift/su_max 0.000
_refine_ls_shift/su_mean 0.000
_refine_ls_structure_factor_coef Fsqd
_refine_ls_weighting_details 'calc w=1/[\s^2^(Fo^2^)+(0.0583P)^2^+0.4053P] where P=(Fo^2^+2Fc^2^)/3'
_refine_ls_weighting_scheme calc
_refine_ls_wR_factor_gt 0.0957
_refine_ls_wR_factor_ref 0.1033
_reflns_number_gt 2300
_reflns_number_total 2700
_reflns_threshold_expression >2sigma(I)
_cod_data_source_file cg1008472_si_001.cif
_cod_data_source_block compound1
_cod_depositor_comments
;
The following automatic conversions were performed:

'_symmetry_cell_setting' value 'Triclinic' changed to 'triclinic'
according to /home/saulius/struct/CIF-dictionaries/cif_core.dic
dictionary named 'cif_core.dic' version 2.4.2 from 2011-04-26.

Automatic conversion script
Id: cif_fix_values 1715 2011-07-08 13:25:40Z adriana 
;
_cod_original_sg_symbol_H-M P-1
_cod_database_code 4502002

loop_
_symmetry_equiv_pos_as_xyz
'x, y, z'
'-x, -y, -z'

loop_
_atom_site_label
_atom_site_type_symbol
_atom_site_fract_x
_atom_site_fract_y
_atom_site_fract_z
_atom_site_U_iso_or_equiv
_atom_site_adp_type
_atom_site_occupancy
_atom_site_symmetry_multiplicity
_atom_site_calc_flag
_atom_site_refinement_flags
Ag1 Ag 0.29787(5) 0.16843(5) 0.27314(3) 0.04870(15) Uani 1 1 d .
S1 S 0.13721(14) -0.06051(14) 0.30630(8) 0.0409(2) Uani 1 1 d .
N1 N 0.4409(5) -0.1337(5) -0.1255(3) 0.0425(8) Uani 1 1 d .
N2 N 0.5966(5) -0.2382(5) 0.5778(3) 0.0452(8) Uani 1 1 d .
C1 C 0.2770(6) -0.2622(6) 0.0219(4) 0.0469(10) Uani 1 1 d .
H1 H 0.2547 -0.3624 0.0518 0.056 Uiso 1 1 calc R
C2 C 0.4038(6) -0.2728(6) -0.0770(4) 0.0468(9) Uani 1 1 d .
H2 H 0.4669 -0.3826 -0.1120 0.056 Uiso 1 1 calc R
C3 C 0.3453(5) 0.0229(6) -0.0734(3) 0.0397(9) Uani 1 1 d .
H3 H 0.3668 0.1219 -0.1060 0.048 Uiso 1 1 calc R
C4 C 0.2171(5) 0.0449(6) 0.0259(3) 0.0393(8) Uani 1 1 d .
H4 H 0.1540 0.1562 0.0587 0.047 Uiso 1 1 calc R
C5 C 0.1834(5) -0.1006(5) 0.0761(3) 0.0372(8) Uani 1 1 d .
C6 C 0.0435(6) -0.0840(6) 0.1846(3) 0.0436(9) Uani 1 1 d .
H6A H 0.0048 -0.1873 0.1925 0.052 Uiso 1 1 calc R
H6B H -0.0699 0.0173 0.1824 0.052 Uiso 1 1 calc R
C7 C 0.3244(6) -0.2731(6) 0.3092(4) 0.0473(10) Uani 1 1 d .
H7A H 0.2690 -0.3660 0.3206 0.057 Uiso 1 1 calc R
H7B H 0.4163 -0.2970 0.2396 0.057 Uiso 1 1 calc R
C8 C 0.4212(6) -0.2650(5) 0.4029(3) 0.0401(8) Uani 1 1 d .
C9 C 0.3372(6) -0.2803(6) 0.5120(4) 0.0471(10) Uani 1 1 d .
H9 H 0.2204 -0.2995 0.5286 0.057 Uiso 1 1 calc R
C10 C 0.4288(6) -0.2669(6) 0.5954(3) 0.0484(10) Uani 1 1 d .
H10 H 0.3710 -0.2784 0.6680 0.058 Uiso 1 1 calc R
C11 C 0.6755(6) -0.2234(7) 0.4726(4) 0.0523(11) Uani 1 1 d .
H11 H 0.7923 -0.2042 0.4580 0.063 Uiso 1 1 calc R
C12 C 0.5940(6) -0.2351(7) 0.3843(3) 0.0490(10) Uani 1 1 d .
H12 H 0.6549 -0.2229 0.3126 0.059 Uiso 1 1 calc R
N3 N -0.0415(5) 0.4623(5) 0.1974(3) 0.0460(8) Uani 1 1 d .
O1 O 0.1207(6) 0.4598(6) 0.2048(4) 0.0810(12) Uani 1 1 d .
O2 O -0.0926(6) 0.3408(6) 0.2368(4) 0.0876(13) Uani 1 1 d .
O3 O -0.1410(6) 0.5812(5) 0.1480(4) 0.0802(12) Uani 1 1 d .

loop_
_atom_site_aniso_label
_atom_site_aniso_U_11
_atom_site_aniso_U_22
_atom_site_aniso_U_33
_atom_site_aniso_U_23
_atom_site_aniso_U_13
_atom_site_aniso_U_12
Ag1 0.0526(2) 0.0564(2) 0.0443(2) 0.00639(14) -0.01831(14) -0.02336(16)
S1 0.0413(5) 0.0490(6) 0.0358(5) 0.0056(4) -0.0136(4) -0.0167(4)
N1 0.0428(17) 0.049(2) 0.0380(17) 0.0051(14) -0.0159(14) -0.0141(15)
N2 0.0458(18) 0.058(2) 0.0347(17) 0.0036(15) -0.0124(14) -0.0190(16)
C1 0.052(2) 0.044(2) 0.050(2) 0.0119(18) -0.0168(19) -0.0202(19)
C2 0.053(2) 0.041(2) 0.044(2) 0.0001(17) -0.0089(18) -0.0133(19)
C3 0.0415(19) 0.047(2) 0.039(2) 0.0140(17) -0.0221(16) -0.0188(17)
C4 0.0364(18) 0.043(2) 0.043(2) 0.0055(17) -0.0191(16) -0.0134(16)
C5 0.0315(17) 0.051(2) 0.0352(19) 0.0067(16) -0.0181(15) -0.0163(16)
C6 0.0374(19) 0.060(3) 0.040(2) 0.0084(18) -0.0170(16) -0.0206(19)
C7 0.058(2) 0.046(2) 0.043(2) 0.0067(18) -0.0256(19) -0.0158(19)
C8 0.047(2) 0.038(2) 0.037(2) 0.0036(16) -0.0174(16) -0.0119(17)
C9 0.049(2) 0.056(3) 0.046(2) 0.0111(19) -0.0171(18) -0.026(2)
C10 0.054(2) 0.063(3) 0.034(2) 0.0104(18) -0.0112(17) -0.026(2)
C11 0.041(2) 0.075(3) 0.045(2) 0.010(2) -0.0110(18) -0.025(2)
C12 0.048(2) 0.067(3) 0.031(2) 0.0072(19) -0.0071(17) -0.020(2)
N3 0.0462(19) 0.0359(18) 0.051(2) 0.0017(15) -0.0064(16) -0.0092(15)
O1 0.070(2) 0.069(3) 0.118(3) 0.031(2) -0.040(2) -0.033(2)
O2 0.081(3) 0.068(3) 0.118(4) 0.026(2) -0.006(2) -0.042(2)
O3 0.080(3) 0.062(2) 0.085(3) 0.012(2) -0.032(2) 0.002(2)

loop_
_atom_type_symbol
_atom_type_description
_atom_type_scat_dispersion_real
_atom_type_scat_dispersion_imag
_atom_type_scat_source
C C 0.0033 0.0016 'International Tables Vol C Tables 4.2.6.8 and 6.1.1.4'
H H 0.0000 0.0000 'International Tables Vol C Tables 4.2.6.8 and 6.1.1.4'
N N 0.0061 0.0033 'International Tables Vol C Tables 4.2.6.8 and 6.1.1.4'
O O 0.0106 0.0060 'International Tables Vol C Tables 4.2.6.8 and 6.1.1.4'
S S 0.1246 0.1234 'International Tables Vol C Tables 4.2.6.8 and 6.1.1.4'
Ag Ag -0.8971 1.1015 'International Tables Vol C Tables 4.2.6.8 and 6.1.1.4'

loop_
_geom_angle_atom_site_label_1
_geom_angle_atom_site_label_2
_geom_angle_atom_site_label_3
_geom_angle
_geom_angle_site_symmetry_1
_geom_angle_site_symmetry_3
N2 Ag1 N1 103.37(12) 2_656 2_655
N2 Ag1 O1 103.91(15) 2_656 .
N1 Ag1 O1 90.84(14) 2_655 .
N2 Ag1 S1 115.68(10) 2_656 .
N1 Ag1 S1 120.56(9) 2_655 .
O1 Ag1 S1 118.59(9) . .
C7 S1 C6 102.7(2) . .
C7 S1 Ag1 107.36(15) . .
C6 S1 Ag1 109.66(14) . .
C2 N1 C3 116.6(4) . .
C2 N1 Ag1 121.3(3) . 2_655
C3 N1 Ag1 121.0(3) . 2_655
C11 N2 C10 116.3(3) . .
C11 N2 Ag1 123.7(3) . 2_656
C10 N2 Ag1 119.0(3) . 2_656
C2 C1 C5 119.2(4) . .
N1 C2 C1 123.6(4) . .
N1 C3 C4 123.5(4) . .
C3 C4 C5 119.2(4) . .
C4 C5 C1 117.9(4) . .
C4 C5 C6 121.4(4) . .
C1 C5 C6 120.6(4) . .
C5 C6 S1 114.4(3) . .
C8 C7 S1 107.5(3) . .
C12 C8 C9 117.2(4) . .
C12 C8 C7 121.4(4) . .
C9 C8 C7 121.4(4) . .
C10 C9 C8 119.3(4) . .
N2 C10 C9 123.7(4) . .
N2 C11 C12 123.8(4) . .
C11 C12 C8 119.7(4) . .
O2 N3 O3 122.5(4) . .
O2 N3 O1 117.8(4) . .
O3 N3 O1 119.7(4) . .
N3 O1 Ag1 109.0(3) . .

loop_
_geom_bond_atom_site_label_1
_geom_bond_atom_site_label_2
_geom_bond_distance
_geom_bond_site_symmetry_2
Ag1 N2 2.309(3) 2_656
Ag1 N1 2.351(3) 2_655
Ag1 O1 2.492(4) .
Ag1 S1 2.5176(11) .
S1 C7 1.825(4) .
S1 C6 1.828(4) .
N1 C2 1.338(6) .
N1 C3 1.343(6) .
N1 Ag1 2.351(3) 2_655
N2 C11 1.335(6) .
N2 C10 1.342(6) .
N2 Ag1 2.309(3) 2_656
C1 C2 1.378(6) .
C1 C5 1.384(6) .
C3 C4 1.377(6) .
C4 C5 1.383(6) .
C5 C6 1.511(5) .
C7 C8 1.504(5) .
C8 C12 1.383(6) .
C8 C9 1.388(6) .
C9 C10 1.380(6) .
C11 C12 1.377(6) .
N3 O2 1.222(5) .
N3 O3 1.229(5) .
N3 O1 1.243(5) .

loop_
_geom_torsion_atom_site_label_1
_geom_torsion_atom_site_label_2
_geom_torsion_atom_site_label_3
_geom_torsion_atom_site_label_4
_geom_torsion
C5 C6 S1 C7 -66.5(4)
C6 S1 C7 C8 176.4(3)
C8 C7 S1 C6 176.4(3)
